data_1547038
loop_
_publ_author_name
'Wu, Xia'
'Geng, Xiao'
'Zhao, Peng'
'Wu, Yan-Dong'
'Wu, An-Xin'

_publ_section_title
;
 Iodine-Catalyzed Oxidative Coupling To Construct C-O Bonds for the
 Synthesis of 2,3-Dihydrooxepines.
;
_journal_issue 17
_journal_name_full 'Organic letters'
_journal_page_first 4584
_journal_page_last 4587
_journal_paper_doi 10.1021/acs.orglett.7b02182
_journal_volume 19
_journal_year 2017
_chemical_formula_sum 'C28 H20 N4 O3'
_chemical_formula_weight 460.48
_space_group_crystal_system monoclinic
_space_group_IT_number 14
_space_group_name_Hall '-P 2yn'
_space_group_name_H-M_alt 'P 1 21/n 1'
_symmetry_space_group_name_Hall '-P 2yn'
_symmetry_space_group_name_H-M 'P 1 21/n 1'
_atom_sites_solution_hydrogens geom
_audit_creation_method SHELXL-2014/7
_cell_angle_alpha 90
_cell_angle_beta 90.029(3)
_cell_angle_gamma 90
_cell_formula_units_Z 4
_cell_length_a 7.4273(12)
_cell_length_b 13.435(2)
_cell_length_c 21.998(4)
_cell_measurement_reflns_used 4177
_cell_measurement_temperature 273(2)
_cell_measurement_theta_max 24.61
_cell_measurement_theta_min 2.89
_cell_volume 2195.1(6)
_computing_structure_refinement 'SHELXL-2014/7 (Sheldrick, 2014)'
_diffrn_ambient_temperature 273(2)
_diffrn_measured_fraction_theta_full 0.996
_diffrn_measured_fraction_theta_max 0.996
_diffrn_measurement_device_type CCD
_diffrn_radiation_type MoK\a
_diffrn_radiation_wavelength 0.71073
_diffrn_reflns_av_R_equivalents 0.0548
_diffrn_reflns_av_unetI/netI 0.0453
_diffrn_reflns_Laue_measured_fraction_full 0.996
_diffrn_reflns_Laue_measured_fraction_max 0.996
_diffrn_reflns_limit_h_max 8
_diffrn_reflns_limit_h_min -8
_diffrn_reflns_limit_k_max 16
_diffrn_reflns_limit_k_min -16
_diffrn_reflns_limit_l_max 26
_diffrn_reflns_limit_l_min -22
_diffrn_reflns_number 13795
_diffrn_reflns_point_group_measured_fraction_full 0.996
_diffrn_reflns_point_group_measured_fraction_max 0.996
_diffrn_reflns_theta_full 25.165
_diffrn_reflns_theta_max 25.165
_diffrn_reflns_theta_min 1.776
_exptl_absorpt_coefficient_mu 0.093
_exptl_absorpt_correction_type multi-scan
_exptl_absorpt_process_details sadabs
_exptl_crystal_colour colorless
_exptl_crystal_density_diffrn 1.393
_exptl_crystal_description block
_exptl_crystal_F_000 960
_exptl_crystal_size_max 0.220
_exptl_crystal_size_mid 0.200
_exptl_crystal_size_min 0.180
_exptl_transmission_factor_max 0.864
_exptl_transmission_factor_min 0.864
_refine_diff_density_max 0.211
_refine_diff_density_min -0.233
_refine_diff_density_rms 0.066
_refine_ls_extinction_method none
_refine_ls_goodness_of_fit_ref 1.087
_refine_ls_hydrogen_treatment constr
_refine_ls_matrix_type full
_refine_ls_number_parameters 317
_refine_ls_number_reflns 3910
_refine_ls_number_restraints 0
_refine_ls_restrained_S_all 1.087
_refine_ls_R_factor_all 0.0597
_refine_ls_R_factor_gt 0.0408
_refine_ls_shift/su_max 0.000
_refine_ls_shift/su_mean 0.000
_refine_ls_structure_factor_coef Fsqd
_refine_ls_weighting_details 'w=1/[\s^2^(Fo^2^)+(0.0714P)^2^+0.1880P] where P=(Fo^2^+2Fc^2^)/3'
_refine_ls_weighting_scheme calc
_refine_ls_wR_factor_gt 0.1114
_refine_ls_wR_factor_ref 0.1314
_reflns_Friedel_coverage 0.000
_reflns_number_gt 3014
_reflns_number_total 3910
_reflns_threshold_expression 'I > 2\s(I)'
_cod_data_source_file ol7b02182_si_002.cif
_cod_data_source_block 1
_cod_database_code 1547038
_shelx_shelxl_version_number 2014/7
_shelx_space_group_comment
;
The symmetry employed for this shelxl refinement is uniquely defined
by the following loop, which should always be used as a source of
symmetry information in preference to the above space-group names.
They are only intended as comments.
;
_shelx_estimated_absorpt_t_min 0.980
_shelx_estimated_absorpt_t_max 0.983

loop_
_space_group_symop_operation_xyz
'x, y, z'
'-x+1/2, y+1/2, -z+1/2'
'-x, -y, -z'
'x-1/2, -y-1/2, z-1/2'

loop_
_atom_site_label
_atom_site_type_symbol
_atom_site_fract_x
_atom_site_fract_y
_atom_site_fract_z
_atom_site_U_iso_or_equiv
_atom_site_adp_type
_atom_site_occupancy
_atom_site_site_symmetry_order
_atom_site_calc_flag
_atom_site_refinement_flags_posn
_atom_site_refinement_flags_adp
C1 C 0.4440(2) 0.50958(13) 0.34662(8) 0.0373(4) Uani 1 1 d . .
C2 C 0.4040(3) 0.47789(15) 0.40475(9) 0.0495(5) Uani 1 1 d . .
H2 H 0.4255 0.4122 0.4159 0.059 Uiso 1 1 calc R U
C3 C 0.3321(3) 0.54393(17) 0.44641(10) 0.0591(6) Uani 1 1 d . .
H3 H 0.3035 0.5220 0.4853 0.071 Uiso 1 1 calc R U
C4 C 0.3026(3) 0.64145(16) 0.43096(10) 0.0556(6) Uani 1 1 d . .
H4 H 0.2552 0.6857 0.4593 0.067 Uiso 1 1 calc R U
C5 C 0.3438(3) 0.67309(15) 0.37325(10) 0.0536(5) Uani 1 1 d . .
H5 H 0.3236 0.7391 0.3625 0.064 Uiso 1 1 calc R U
C6 C 0.4152(3) 0.60784(14) 0.33066(9) 0.0476(5) Uani 1 1 d . .
H6 H 0.4433 0.6300 0.2918 0.057 Uiso 1 1 calc R U
C7 C 0.5335(2) 0.44974(13) 0.24153(8) 0.0369(4) Uani 1 1 d . .
C8 C 0.5831(2) 0.34915(12) 0.22087(8) 0.0354(4) Uani 1 1 d . .
C9 C 0.5839(2) 0.29092(13) 0.27564(8) 0.0352(4) Uani 1 1 d . .
C10 C 0.6367(3) 0.18465(12) 0.27972(8) 0.0416(5) Uani 1 1 d . .
H10A H 0.7641 0.1779 0.2709 0.050 Uiso 1 1 calc R U
H10B H 0.6158 0.1605 0.3207 0.050 Uiso 1 1 calc R U
C11 C 0.5846(2) 0.13408(12) 0.17868(8) 0.0347(4) Uani 1 1 d . .
C12 C 0.6317(2) 0.21771(13) 0.14419(8) 0.0348(4) Uani 1 1 d . .
C13 C 0.6125(2) 0.31977(12) 0.16256(7) 0.0333(4) Uani 1 1 d . .
C14 C 0.6045(3) 0.39796(13) 0.11233(8) 0.0378(4) Uani 1 1 d . .
C15 C 0.7645(2) 0.46149(12) 0.10165(8) 0.0379(4) Uani 1 1 d . .
C16 C 0.9255(3) 0.44457(14) 0.13150(9) 0.0459(5) Uani 1 1 d . .
H16 H 0.9335 0.3935 0.1599 0.055 Uiso 1 1 calc R U
C17 C 1.0749(3) 0.50289(17) 0.11948(11) 0.0587(6) Uani 1 1 d . .
H17 H 1.1829 0.4911 0.1397 0.070 Uiso 1 1 calc R U
C18 C 1.0626(4) 0.57817(19) 0.07751(12) 0.0693(7) Uani 1 1 d . .
H18 H 1.1626 0.6175 0.0692 0.083 Uiso 1 1 calc R U
C19 C 0.9033(4) 0.59571(17) 0.04770(11) 0.0685(7) Uani 1 1 d . .
H19 H 0.8960 0.6474 0.0197 0.082 Uiso 1 1 calc R U
C20 C 0.7541(3) 0.53761(14) 0.05885(9) 0.0523(5) Uani 1 1 d . .
H20 H 0.6472 0.5492 0.0380 0.063 Uiso 1 1 calc R U
C21 C 0.6698(2) 0.17700(14) 0.08565(8) 0.0386(4) Uani 1 1 d . .
C22 C 0.7349(3) 0.22761(15) 0.02946(9) 0.0540(6) Uani 1 1 d . .
H22A H 0.7610 0.1787 -0.0011 0.081 Uiso 1 1 calc R U
H22B H 0.8421 0.2647 0.0385 0.081 Uiso 1 1 calc R U
H22C H 0.6436 0.2721 0.0148 0.081 Uiso 1 1 calc R U
C23 C 0.5388(2) -0.04773(13) 0.15291(9) 0.0396(4) Uani 1 1 d . .
C24 C 0.4510(3) -0.07601(14) 0.20528(10) 0.0498(5) Uani 1 1 d . .
H24 H 0.4265 -0.0295 0.2355 0.060 Uiso 1 1 calc R U
C25 C 0.3996(3) -0.17471(16) 0.21255(11) 0.0598(6) Uani 1 1 d . .
H25 H 0.3404 -0.1941 0.2478 0.072 Uiso 1 1 calc R U
C26 C 0.4352(3) -0.24396(16) 0.16822(12) 0.0639(7) Uani 1 1 d . .
H26 H 0.4001 -0.3099 0.1733 0.077 Uiso 1 1 calc R U
C27 C 0.5229(4) -0.21489(16) 0.11660(13) 0.0690(7) Uani 1 1 d . .
H27 H 0.5476 -0.2616 0.0866 0.083 Uiso 1 1 calc R U
C28 C 0.5756(3) -0.11671(15) 0.10826(11) 0.0573(6) Uani 1 1 d . .
H28 H 0.6351 -0.0977 0.0729 0.069 Uiso 1 1 calc R U
N1 N 0.5110(2) 0.43981(10) 0.30368(7) 0.0372(4) Uani 1 1 d . .
N2 N 0.5419(2) 0.34197(10) 0.32349(6) 0.0386(4) Uani 1 1 d . .
N3 N 0.5894(2) 0.05386(10) 0.14209(7) 0.0379(4) Uani 1 1 d . .
N4 N 0.6442(2) 0.08043(11) 0.08428(7) 0.0425(4) Uani 1 1 d . .
O1 O 0.5112(2) 0.52549(9) 0.21128(6) 0.0529(4) Uani 1 1 d . .
O2 O 0.4683(2) 0.40276(11) 0.08201(7) 0.0561(4) Uani 1 1 d . .
O3 O 0.53265(18) 0.12533(9) 0.23665(5) 0.0434(3) Uani 1 1 d . .

loop_
_atom_site_aniso_label
_atom_site_aniso_U_11
_atom_site_aniso_U_22
_atom_site_aniso_U_33
_atom_site_aniso_U_23
_atom_site_aniso_U_13
_atom_site_aniso_U_12
C1 0.0354(10) 0.0389(10) 0.0377(10) -0.0064(8) 0.0001(8) -0.0037(7)
C2 0.0641(14) 0.0460(12) 0.0385(11) -0.0007(9) 0.0047(9) 0.0020(10)
C3 0.0728(15) 0.0640(15) 0.0403(12) -0.0078(10) 0.0100(11) 0.0014(11)
C4 0.0536(13) 0.0592(14) 0.0540(13) -0.0202(10) 0.0065(10) 0.0001(10)
C5 0.0587(13) 0.0394(11) 0.0627(14) -0.0097(10) 0.0046(10) 0.0022(9)
C6 0.0576(13) 0.0377(10) 0.0476(12) -0.0003(8) 0.0089(9) -0.0001(9)
C7 0.0431(11) 0.0324(9) 0.0353(10) 0.0033(7) 0.0042(8) -0.0013(7)
C8 0.0422(10) 0.0298(9) 0.0340(10) 0.0036(7) 0.0020(8) -0.0020(7)
C9 0.0416(10) 0.0321(9) 0.0319(9) 0.0020(7) 0.0011(8) -0.0027(7)
C10 0.0605(12) 0.0326(10) 0.0318(10) 0.0035(7) -0.0039(8) -0.0008(8)
C11 0.0390(10) 0.0336(9) 0.0314(9) -0.0004(7) -0.0011(7) -0.0009(7)
C12 0.0359(10) 0.0338(9) 0.0346(10) 0.0026(7) 0.0006(7) -0.0003(7)
C13 0.0355(9) 0.0316(9) 0.0329(9) 0.0044(7) 0.0007(7) -0.0023(7)
C14 0.0461(11) 0.0358(9) 0.0315(9) 0.0026(7) 0.0039(8) 0.0061(8)
C15 0.0505(11) 0.0313(9) 0.0318(9) 0.0011(7) 0.0090(8) 0.0024(8)
C16 0.0501(12) 0.0420(11) 0.0457(11) 0.0036(8) 0.0070(9) 0.0001(9)
C17 0.0507(13) 0.0636(14) 0.0619(14) -0.0068(11) 0.0111(10) -0.0050(10)
C18 0.0779(18) 0.0657(16) 0.0644(16) 0.0007(12) 0.0264(14) -0.0260(13)
C19 0.095(2) 0.0515(13) 0.0587(15) 0.0154(11) 0.0205(14) -0.0136(13)
C20 0.0710(14) 0.0428(11) 0.0433(12) 0.0102(9) 0.0065(10) 0.0020(10)
C21 0.0413(10) 0.0393(10) 0.0352(10) -0.0008(8) 0.0008(8) 0.0022(8)
C22 0.0752(15) 0.0498(12) 0.0372(11) 0.0006(9) 0.0118(10) 0.0001(10)
C23 0.0417(10) 0.0296(9) 0.0475(11) 0.0009(8) -0.0105(8) 0.0024(7)
C24 0.0631(13) 0.0343(10) 0.0518(12) 0.0048(9) -0.0082(10) -0.0055(9)
C25 0.0714(15) 0.0412(12) 0.0667(14) 0.0151(11) -0.0145(11) -0.0098(10)
C26 0.0762(16) 0.0311(11) 0.0844(18) 0.0093(11) -0.0329(14) -0.0059(10)
C27 0.0899(19) 0.0375(12) 0.0796(18) -0.0139(11) -0.0232(15) 0.0055(12)
C28 0.0704(15) 0.0406(12) 0.0609(14) -0.0085(10) -0.0018(11) 0.0029(10)
N1 0.0488(9) 0.0283(8) 0.0344(8) 0.0005(6) 0.0027(7) 0.0001(6)
N2 0.0502(9) 0.0320(8) 0.0336(8) 0.0038(6) -0.0005(7) -0.0003(7)
N3 0.0459(9) 0.0311(8) 0.0365(9) 0.0000(6) -0.0004(7) 0.0018(6)
N4 0.0522(10) 0.0406(9) 0.0348(9) -0.0030(6) 0.0022(7) 0.0011(7)
O1 0.0820(11) 0.0328(7) 0.0439(8) 0.0087(6) 0.0102(7) 0.0079(6)
O2 0.0519(9) 0.0630(9) 0.0534(9) 0.0151(7) -0.0098(7) 0.0026(7)
O3 0.0625(9) 0.0338(7) 0.0338(7) 0.0022(5) 0.0045(6) -0.0107(6)

loop_
_atom_type_symbol
_atom_type_description
_atom_type_scat_dispersion_real
_atom_type_scat_dispersion_imag
_atom_type_scat_source
C C 0.0033 0.0016 'International Tables Vol C Tables 4.2.6.8 and 6.1.1.4'
H H 0.0000 0.0000 'International Tables Vol C Tables 4.2.6.8 and 6.1.1.4'
N N 0.0061 0.0033 'International Tables Vol C Tables 4.2.6.8 and 6.1.1.4'
O O 0.0106 0.0060 'International Tables Vol C Tables 4.2.6.8 and 6.1.1.4'

loop_
_geom_angle_atom_site_label_1
_geom_angle_atom_site_label_2
_geom_angle_atom_site_label_3
_geom_angle
C2 C1 C6 119.77(17)
C2 C1 N1 119.20(16)
C6 C1 N1 121.02(16)
C1 C2 C3 119.95(19)
C4 C3 C2 120.7(2)
C5 C4 C3 119.29(19)
C4 C5 C6 120.9(2)
C1 C6 C5 119.39(19)
O1 C7 N1 126.82(16)
O1 C7 C8 128.86(17)
N1 C7 C8 104.29(14)
C13 C8 C9 129.23(16)
C13 C8 C7 126.71(16)
C9 C8 C7 104.01(15)
N2 C9 C8 113.11(15)
N2 C9 C10 121.64(15)
C8 C9 C10 125.17(15)
O3 C10 C9 110.29(14)
O3 C11 N3 120.51(15)
O3 C11 C12 131.24(15)
N3 C11 C12 108.17(15)
C11 C12 C21 103.36(15)
C11 C12 C13 126.06(16)
C21 C12 C13 129.73(16)
C8 C13 C12 123.94(15)
C8 C13 C14 118.50(15)
C12 C13 C14 117.20(15)
O2 C14 C15 123.42(16)
O2 C14 C13 117.83(16)
C15 C14 C13 118.72(16)
C16 C15 C20 119.33(18)
C16 C15 C14 121.56(16)
C20 C15 C14 119.07(18)
C17 C16 C15 120.63(19)
C18 C17 C16 119.5(2)
C17 C18 C19 120.3(2)
C18 C19 C20 120.7(2)
C19 C20 C15 119.5(2)
N4 C21 C12 111.76(15)
N4 C21 C22 118.63(16)
C12 C21 C22 129.60(17)
C28 C23 C24 120.33(18)
C28 C23 N3 117.97(18)
C24 C23 N3 121.67(17)
C23 C24 C25 119.3(2)
C26 C25 C24 120.8(2)
C27 C26 C25 119.2(2)
C26 C27 C28 121.1(2)
C23 C28 C27 119.3(2)
C7 N1 N2 112.15(13)
C7 N1 C1 129.47(15)
N2 N1 C1 117.96(14)
C9 N2 N1 106.45(14)
C11 N3 N4 110.58(14)
C11 N3 C23 130.93(15)
N4 N3 C23 118.38(14)
C21 N4 N3 106.09(14)
C11 O3 C10 114.71(13)

loop_
_geom_bond_atom_site_label_1
_geom_bond_atom_site_label_2
_geom_bond_distance
C1 C2 1.380(3)
C1 C6 1.383(3)
C1 N1 1.421(2)
C2 C3 1.383(3)
C3 C4 1.371(3)
C4 C5 1.373(3)
C5 C6 1.388(3)
C7 O1 1.227(2)
C7 N1 1.384(2)
C7 C8 1.472(2)
C8 C13 1.360(2)
C8 C9 1.436(2)
C9 N2 1.295(2)
C9 C10 1.483(2)
C10 O3 1.459(2)
C11 O3 1.338(2)
C11 N3 1.346(2)
C11 C12 1.400(2)
C12 C21 1.428(2)
C12 C13 1.437(2)
C13 C14 1.526(2)
C14 O2 1.213(2)
C14 C15 1.482(3)
C15 C16 1.383(3)
C15 C20 1.392(3)
C16 C17 1.384(3)
C17 C18 1.372(3)
C18 C19 1.373(4)
C19 C20 1.378(3)
C21 N4 1.312(2)
C21 C22 1.492(3)
C23 C28 1.378(3)
C23 C24 1.377(3)
C23 N3 1.436(2)
C24 C25 1.389(3)
C25 C26 1.374(3)
C26 C27 1.366(4)
C27 C28 1.388(3)
N1 N2 1.4036(19)
N3 N4 1.382(2)

loop_
_geom_torsion_atom_site_label_1
_geom_torsion_atom_site_label_2
_geom_torsion_atom_site_label_3
_geom_torsion_atom_site_label_4
_geom_torsion
C6 C1 C2 C3 1.3(3)
N1 C1 C2 C3 -177.49(19)
C1 C2 C3 C4 -1.1(3)
C2 C3 C4 C5 0.6(3)
C3 C4 C5 C6 -0.2(3)
C2 C1 C6 C5 -0.9(3)
N1 C1 C6 C5 177.82(18)
C4 C5 C6 C1 0.4(3)
O1 C7 C8 C13 -0.8(3)
N1 C7 C8 C13 177.22(17)
O1 C7 C8 C9 -178.2(2)
N1 C7 C8 C9 -0.22(18)
C13 C8 C9 N2 -176.89(18)
C7 C8 C9 N2 0.5(2)
C13 C8 C9 C10 6.5(3)
C7 C8 C9 C10 -176.19(17)
N2 C9 C10 O3 129.45(17)
C8 C9 C10 O3 -54.2(2)
O3 C11 C12 C21 -178.80(18)
N3 C11 C12 C21 -2.04(19)
O3 C11 C12 C13 -8.6(3)
N3 C11 C12 C13 168.18(16)
C9 C8 C13 C12 7.3(3)
C7 C8 C13 C12 -169.46(17)
C9 C8 C13 C14 -179.67(17)
C7 C8 C13 C14 3.5(3)
C11 C12 C13 C8 15.2(3)
C21 C12 C13 C8 -177.21(18)
C11 C12 C13 C14 -157.87(17)
C21 C12 C13 C14 9.7(3)
C8 C13 C14 O2 -100.8(2)
C12 C13 C14 O2 72.7(2)
C8 C13 C14 C15 81.2(2)
C12 C13 C14 C15 -105.31(18)
O2 C14 C15 C16 -170.90(18)
C13 C14 C15 C16 6.9(2)
O2 C14 C15 C20 6.6(3)
C13 C14 C15 C20 -175.52(16)
C20 C15 C16 C17 0.5(3)
C14 C15 C16 C17 177.99(17)
C15 C16 C17 C18 0.0(3)
C16 C17 C18 C19 0.1(4)
C17 C18 C19 C20 -0.7(4)
C18 C19 C20 C15 1.2(3)
C16 C15 C20 C19 -1.0(3)
C14 C15 C20 C19 -178.64(18)
C11 C12 C21 N4 1.5(2)
C13 C12 C21 N4 -168.18(18)
C11 C12 C21 C22 -177.2(2)
C13 C12 C21 C22 13.1(3)
C28 C23 C24 C25 -0.2(3)
N3 C23 C24 C25 177.83(17)
C23 C24 C25 C26 0.0(3)
C24 C25 C26 C27 0.2(3)
C25 C26 C27 C28 -0.2(4)
C24 C23 C28 C27 0.2(3)
N3 C23 C28 C27 -177.90(19)
C26 C27 C28 C23 0.0(4)
O1 C7 N1 N2 178.01(18)
C8 C7 N1 N2 -0.06(19)
O1 C7 N1 C1 5.8(3)
C8 C7 N1 C1 -172.33(16)
C2 C1 N1 C7 168.85(18)
C6 C1 N1 C7 -9.9(3)
C2 C1 N1 N2 -3.0(2)
C6 C1 N1 N2 178.20(17)
C8 C9 N2 N1 -0.5(2)
C10 C9 N2 N1 176.28(16)
C7 N1 N2 C9 0.35(19)
C1 N1 N2 C9 173.59(15)
O3 C11 N3 N4 179.11(15)
C12 C11 N3 N4 1.9(2)
O3 C11 N3 C23 3.1(3)
C12 C11 N3 C23 -174.05(17)
C28 C23 N3 C11 -173.63(19)
C24 C23 N3 C11 8.3(3)
C28 C23 N3 N4 10.6(2)
C24 C23 N3 N4 -167.42(17)
C12 C21 N4 N3 -0.4(2)
C22 C21 N4 N3 178.44(17)
C11 N3 N4 C21 -0.94(19)
C23 N3 N4 C21 175.61(15)
N3 C11 O3 C10 139.97(16)
C12 C11 O3 C10 -43.6(3)
C9 C10 O3 C11 75.67(19)
